data_7054743
loop_
_publ_author_name
'Kole\<sa-Dobravc, Tanja'
'Meden, Anton'
'Perdih, Franc'

_publ_section_title
;
 Influence of noncovalent interactions on the structures of metal--organic
 hybrids based on a [VO2(2,6-pydc)]&#x2212;tecton with cations of
 imidazole, pyridine and its derivatives
;
_journal_issue 6
_journal_name_full 'New J. Chem.'
_journal_page_first 4265
_journal_paper_doi 10.1039/C5NJ00164A
_journal_volume 39
_journal_year 2015
_chemical_formula_moiety 'C7 H3 N O6 V, C5 H7 N2'
_chemical_formula_sum 'C12 H10 N3 O6 V'
_chemical_formula_weight 343.17
_chemical_name_systematic
;
 ?
;
_space_group_IT_number 14
_symmetry_cell_setting monoclinic
_symmetry_space_group_name_Hall '-P 2ybc'
_symmetry_space_group_name_H-M 'P 1 21/c 1'
_atom_sites_solution_hydrogens geom
_atom_sites_solution_primary direct
_atom_sites_solution_secondary difmap
_audit_creation_method SHELXL-97
_cell_angle_alpha 90.00
_cell_angle_beta 118.6960(10)
_cell_angle_gamma 90.00
_cell_formula_units_Z 4
_cell_length_a 14.4966(3)
_cell_length_b 7.3713(2)
_cell_length_c 14.6252(3)
_cell_measurement_reflns_used 3375
_cell_measurement_temperature 293(2)
_cell_measurement_theta_max 27.48
_cell_measurement_theta_min 0.41
_cell_volume 1370.88(6)
_computing_cell_refinement 'DENZO-SMN (Otwinowski & Minor, 1997)'
_computing_data_collection 'KappaCCD Reference Manual (Nonius, 1998)'
_computing_data_reduction 'DENZO-SMN (Otwinowski & Minor, 1997)'
_computing_molecular_graphics 'ORTEP-3 for Windows version 2.02 (Farrugia, 2008)'
_computing_publication_material 'WinGX publication routines (Farrugia, 1999)'
_computing_structure_refinement 'SHELXL-97 (Sheldrick, 2008)'
_computing_structure_solution 'SIR97 (Altomare et al., 1999)'
_diffrn_ambient_temperature 293(2)
_diffrn_detector_area_resol_mean 0.055
_diffrn_measured_fraction_theta_full 0.995
_diffrn_measured_fraction_theta_max 0.995
_diffrn_measurement_device_type
;
Nonius KappaCCD area-detector diffractometer
;
_diffrn_measurement_method '\w scans'
_diffrn_radiation_monochromator graphite
_diffrn_radiation_source 'fine-focus sealed tube'
_diffrn_radiation_type MoK\a
_diffrn_radiation_wavelength 0.71073
_diffrn_reflns_av_R_equivalents 0.0147
_diffrn_reflns_av_sigmaI/netI 0.0228
_diffrn_reflns_limit_h_max 18
_diffrn_reflns_limit_h_min -18
_diffrn_reflns_limit_k_max 9
_diffrn_reflns_limit_k_min -8
_diffrn_reflns_limit_l_max 18
_diffrn_reflns_limit_l_min -18
_diffrn_reflns_number 5849
_diffrn_reflns_theta_full 27.48
_diffrn_reflns_theta_max 27.48
_diffrn_reflns_theta_min 3.21
_exptl_absorpt_coefficient_mu 0.758
_exptl_absorpt_correction_T_max 0.9145
_exptl_absorpt_correction_T_min 0.7031
_exptl_absorpt_correction_type multi-scan
_exptl_absorpt_process_details 'SCALEPACK (Otwinowski & Minor, 1997)'
_exptl_crystal_colour yellow
_exptl_crystal_density_diffrn 1.663
_exptl_crystal_density_method 'not measured'
_exptl_crystal_description prism
_exptl_crystal_F_000 696
_exptl_crystal_size_max 0.50
_exptl_crystal_size_mid 0.22
_exptl_crystal_size_min 0.12
_refine_diff_density_max 0.229
_refine_diff_density_min -0.357
_refine_diff_density_rms 0.050
_refine_ls_extinction_method none
_refine_ls_goodness_of_fit_ref 1.063
_refine_ls_hydrogen_treatment constr
_refine_ls_matrix_type full
_refine_ls_number_parameters 199
_refine_ls_number_reflns 3137
_refine_ls_number_restraints 0
_refine_ls_restrained_S_all 1.063
_refine_ls_R_factor_all 0.0412
_refine_ls_R_factor_gt 0.0320
_refine_ls_shift/su_max 0.001
_refine_ls_shift/su_mean 0.000
_refine_ls_structure_factor_coef Fsqd
_refine_ls_weighting_details 'calc w=1/[\s^2^(Fo^2^)+(0.0488P)^2^+0.4362P] where P=(Fo^2^+2Fc^2^)/3'
_refine_ls_weighting_scheme calc
_refine_ls_wR_factor_gt 0.0866
_refine_ls_wR_factor_ref 0.0933
_reflns_number_gt 2609
_reflns_number_total 3137
_reflns_threshold_expression >2\s(I)
_cod_data_source_file c5nj00164a3.cif
_cod_data_source_block 3
_cod_depositor_comments 'Adding full bibliography for 7054735--7054745.cif.'
_cod_original_cell_volume 1370.88(5)
_cod_original_sg_symbol_H-M 'P 21/c'
_cod_database_code 7054743

loop_
_symmetry_equiv_pos_as_xyz
'x, y, z'
'-x, y+1/2, -z+1/2'
'-x, -y, -z'
'x, -y-1/2, z-1/2'

loop_
_atom_site_label
_atom_site_type_symbol
_atom_site_fract_x
_atom_site_fract_y
_atom_site_fract_z
_atom_site_U_iso_or_equiv
_atom_site_adp_type
_atom_site_occupancy
_atom_site_symmetry_multiplicity
_atom_site_calc_flag
_atom_site_refinement_flags
V1 V 0.78543(2) 0.03445(4) 0.56338(2) 0.03679(11) Uani 1 1 d .
O2 O 1.07824(11) -0.1513(2) 0.76550(12) 0.0603(4) Uani 1 1 d .
O5 O 0.73348(11) -0.1336(2) 0.48507(11) 0.0514(3) Uani 1 1 d .
O1 O 0.93568(11) -0.0404(2) 0.62791(11) 0.0462(3) Uani 1 1 d .
O3 O 0.66320(10) 0.1078(2) 0.58353(9) 0.0439(3) Uani 1 1 d .
O4 O 0.58216(10) 0.1052(2) 0.68049(11) 0.0482(3) Uani 1 1 d .
O6 O 0.78572(12) 0.2088(2) 0.49482(10) 0.0537(4) Uani 1 1 d .
N1 N 0.82845(10) -0.02655(18) 0.71898(10) 0.0304(3) Uani 1 1 d .
N2 N 0.49119(12) 0.2921(2) 0.42945(12) 0.0455(4) Uani 1 1 d .
H2 H 0.5444 0.2336 0.4760 0.068 Uiso 1 1 calc R
N3 N 0.23703(12) 0.5638(2) 0.20694(12) 0.0427(4) Uani 1 1 d .
H3A H 0.2353 0.5942 0.1494 0.064 Uiso 1 1 calc R
H3B H 0.1850 0.5897 0.2173 0.064 Uiso 1 1 calc R
C1 C 0.98719(13) -0.0983(3) 0.72270(14) 0.0401(4) Uani 1 1 d .
C2 C 0.92348(12) -0.0956(2) 0.77953(13) 0.0343(3) Uani 1 1 d .
C3 C 0.95287(14) -0.1531(3) 0.87964(14) 0.0422(4) Uani 1 1 d .
H3 H 1.0195 -0.2005 0.9222 0.051 Uiso 1 1 calc R
C4 C 0.87957(15) -0.1376(3) 0.91452(14) 0.0446(4) Uani 1 1 d .
H4 H 0.8965 -0.1777 0.9810 0.054 Uiso 1 1 calc R
C5 C 0.78128(15) -0.0628(3) 0.85129(14) 0.0391(4) Uani 1 1 d .
H5 H 0.7324 -0.0501 0.8749 0.047 Uiso 1 1 calc R
C6 C 0.75815(13) -0.0079(2) 0.75233(13) 0.0311(3) Uani 1 1 d .
C7 C 0.65794(13) 0.0738(2) 0.66879(13) 0.0365(4) Uani 1 1 d .
C8 C 0.41064(15) 0.3327(3) 0.44685(14) 0.0436(4) Uani 1 1 d .
H8 H 0.4135 0.2974 0.5092 0.052 Uiso 1 1 calc R
C9 C 0.32501(14) 0.4244(3) 0.37498(13) 0.0392(4) Uani 1 1 d .
H9 H 0.2701 0.4525 0.3884 0.047 Uiso 1 1 calc R
C10 C 0.32020(13) 0.4767(2) 0.27986(13) 0.0345(3) Uani 1 1 d .
C11 C 0.40714(15) 0.4319(3) 0.26551(14) 0.0412(4) Uani 1 1 d .
H11 H 0.4074 0.4648 0.2042 0.049 Uiso 1 1 calc R
C12 C 0.48999(15) 0.3413(3) 0.34068(15) 0.0459(4) Uani 1 1 d .
H12 H 0.5470 0.3127 0.3306 0.055 Uiso 1 1 calc R

loop_
_atom_site_aniso_label
_atom_site_aniso_U_11
_atom_site_aniso_U_22
_atom_site_aniso_U_33
_atom_site_aniso_U_23
_atom_site_aniso_U_13
_atom_site_aniso_U_12
V1 0.03901(18) 0.0455(2) 0.02972(16) 0.00224(12) 0.01959(13) 0.00126(12)
O2 0.0386(7) 0.0798(11) 0.0700(9) 0.0164(8) 0.0320(7) 0.0127(7)
O5 0.0554(8) 0.0575(9) 0.0488(7) -0.0118(7) 0.0309(6) -0.0087(7)
O1 0.0439(7) 0.0597(8) 0.0459(7) 0.0053(6) 0.0303(6) 0.0053(6)
O3 0.0386(6) 0.0574(8) 0.0356(6) 0.0086(6) 0.0179(5) 0.0126(6)
O4 0.0353(6) 0.0588(8) 0.0554(8) -0.0036(7) 0.0258(6) 0.0037(6)
O6 0.0657(9) 0.0534(8) 0.0416(7) 0.0076(6) 0.0255(6) -0.0043(7)
N1 0.0301(6) 0.0327(7) 0.0304(6) -0.0003(5) 0.0162(5) -0.0006(5)
N2 0.0397(8) 0.0389(8) 0.0458(8) 0.0015(7) 0.0109(7) -0.0009(7)
N3 0.0367(8) 0.0545(10) 0.0365(7) 0.0031(7) 0.0175(6) 0.0057(7)
C1 0.0352(9) 0.0420(9) 0.0490(10) 0.0018(8) 0.0250(8) 0.0005(7)
C2 0.0314(8) 0.0358(8) 0.0367(8) 0.0001(7) 0.0171(7) 0.0000(6)
C3 0.0384(9) 0.0464(10) 0.0370(9) 0.0058(8) 0.0142(7) 0.0051(8)
C4 0.0520(10) 0.0507(11) 0.0324(8) 0.0056(8) 0.0213(8) -0.0003(9)
C5 0.0438(9) 0.0448(10) 0.0373(8) -0.0023(7) 0.0263(7) -0.0028(8)
C6 0.0324(8) 0.0327(8) 0.0320(8) -0.0036(6) 0.0184(6) -0.0025(6)
C7 0.0348(8) 0.0376(9) 0.0392(9) -0.0038(7) 0.0193(7) -0.0002(7)
C8 0.0507(10) 0.0412(10) 0.0356(8) -0.0006(7) 0.0181(8) -0.0107(8)
C9 0.0394(9) 0.0442(10) 0.0371(9) -0.0029(7) 0.0208(7) -0.0071(7)
C10 0.0348(8) 0.0342(8) 0.0333(8) -0.0033(6) 0.0154(7) -0.0047(7)
C11 0.0418(9) 0.0462(10) 0.0411(9) 0.0000(8) 0.0242(8) 0.0006(8)
C12 0.0405(9) 0.0455(10) 0.0526(11) -0.0028(8) 0.0230(8) 0.0013(8)

loop_
_atom_type_symbol
_atom_type_description
_atom_type_scat_dispersion_real
_atom_type_scat_dispersion_imag
_atom_type_scat_source
C C 0.0033 0.0016 'International Tables Vol C Tables 4.2.6.8 and 6.1.1.4'
H H 0.0000 0.0000 'International Tables Vol C Tables 4.2.6.8 and 6.1.1.4'
N N 0.0061 0.0033 'International Tables Vol C Tables 4.2.6.8 and 6.1.1.4'
O O 0.0106 0.0060 'International Tables Vol C Tables 4.2.6.8 and 6.1.1.4'
V V 0.3005 0.5294 'International Tables Vol C Tables 4.2.6.8 and 6.1.1.4'

loop_
_geom_angle_atom_site_label_1
_geom_angle_atom_site_label_2
_geom_angle_atom_site_label_3
_geom_angle
O5 V1 O6 107.92(7)
O5 V1 O1 98.95(7)
O6 V1 O1 100.64(7)
O5 V1 O3 99.66(7)
O6 V1 O3 98.11(7)
O1 V1 O3 147.97(5)
O5 V1 N1 113.63(7)
O6 V1 N1 138.42(7)
O1 V1 N1 74.86(5)
O3 V1 N1 73.86(5)
C1 O1 V1 122.51(11)
C7 O3 V1 123.23(11)
C2 N1 C6 121.72(14)
C2 N1 V1 118.51(11)
C6 N1 V1 119.59(11)
C12 N2 C8 121.03(16)
C12 N2 H2 119.5
C8 N2 H2 119.5
C10 N3 H3A 120.0
C10 N3 H3B 120.0
H3A N3 H3B 120.0
O2 C1 O1 125.52(17)
O2 C1 C2 121.19(16)
O1 C1 C2 113.29(15)
N1 C2 C3 121.14(15)
N1 C2 C1 110.49(14)
C3 C2 C1 128.37(16)
C2 C3 C4 117.65(16)
C2 C3 H3 121.2
C4 C3 H3 121.2
C5 C4 C3 120.72(16)
C5 C4 H4 119.6
C3 C4 H4 119.6
C6 C5 C4 118.06(16)
C6 C5 H5 121.0
C4 C5 H5 121.0
N1 C6 C5 120.69(15)
N1 C6 C7 110.76(14)
C5 C6 C7 128.54(15)
O4 C7 O3 124.67(16)
O4 C7 C6 123.30(16)
O3 C7 C6 112.03(14)
N2 C8 C9 121.22(17)
N2 C8 H8 119.4
C9 C8 H8 119.4
C8 C9 C10 119.46(17)
C8 C9 H9 120.3
C10 C9 H9 120.3
N3 C10 C11 121.58(16)
N3 C10 C9 121.24(16)
C11 C10 C9 117.19(16)
C12 C11 C10 120.14(17)
C12 C11 H11 119.9
C10 C11 H11 119.9
N2 C12 C11 120.96(18)
N2 C12 H12 119.5
C11 C12 H12 119.5

loop_
_geom_bond_atom_site_label_1
_geom_bond_atom_site_label_2
_geom_bond_distance
V1 O5 1.6078(14)
V1 O6 1.6311(14)
V1 O1 1.9914(14)
V1 O3 2.0051(13)
V1 N1 2.0993(13)
O2 C1 1.222(2)
O1 C1 1.291(2)
O3 C7 1.309(2)
O4 C7 1.212(2)
N1 C2 1.330(2)
N1 C6 1.331(2)
N2 C12 1.340(3)
N2 C8 1.343(3)
N2 H2 0.8600
N3 C10 1.330(2)
N3 H3A 0.8600
N3 H3B 0.8600
C1 C2 1.510(2)
C2 C3 1.380(2)
C3 C4 1.387(3)
C3 H3 0.9300
C4 C5 1.387(3)
C4 H4 0.9300
C5 C6 1.380(2)
C5 H5 0.9300
C6 C7 1.504(2)
C8 C9 1.360(3)
C8 H8 0.9300
C9 C10 1.413(2)
C9 H9 0.9300
C10 C11 1.413(2)
C11 C12 1.353(3)
C11 H11 0.9300
C12 H12 0.9300

loop_
_geom_hbond_atom_site_label_D
_geom_hbond_atom_site_label_H
_geom_hbond_atom_site_label_A
_geom_hbond_distance_DH
_geom_hbond_distance_HA
_geom_hbond_distance_DA
_geom_hbond_angle_DHA
_geom_hbond_site_symmetry_A
N2 H2 O3 0.86 1.92 2.783(2) 178.1 .
N3 H3A O6 0.86 2.15 3.004(2) 170.1 2_655
N3 H3B O2 0.86 2.04 2.888(2) 171.2 4_465

loop_
_geom_torsion_atom_site_label_1
_geom_torsion_atom_site_label_2
_geom_torsion_atom_site_label_3
_geom_torsion_atom_site_label_4
_geom_torsion
O5 V1 O1 C1 -108.05(16)
O6 V1 O1 C1 141.67(15)
O3 V1 O1 C1 16.8(2)
N1 V1 O1 C1 4.14(15)
O5 V1 O3 C7 105.29(15)
O6 V1 O3 C7 -144.86(15)
O1 V1 O3 C7 -19.4(2)
N1 V1 O3 C7 -6.68(14)
O5 V1 N1 C2 87.80(13)
O6 V1 N1 C2 -94.55(15)
O1 V1 N1 C2 -5.50(12)
O3 V1 N1 C2 -178.53(13)
O5 V1 N1 C6 -87.37(13)
O6 V1 N1 C6 90.28(15)
O1 V1 N1 C6 179.32(13)
O3 V1 N1 C6 6.30(12)
V1 O1 C1 O2 177.63(16)
V1 O1 C1 C2 -2.4(2)
C6 N1 C2 C3 0.8(3)
V1 N1 C2 C3 -174.30(14)
C6 N1 C2 C1 -179.13(15)
V1 N1 C2 C1 5.80(19)
O2 C1 C2 N1 177.63(18)
O1 C1 C2 N1 -2.4(2)
O2 C1 C2 C3 -2.3(3)
O1 C1 C2 C3 177.73(19)
N1 C2 C3 C4 0.5(3)
C1 C2 C3 C4 -179.64(18)
C2 C3 C4 C5 -1.5(3)
C3 C4 C5 C6 1.2(3)
C2 N1 C6 C5 -1.0(2)
V1 N1 C6 C5 173.98(13)
C2 N1 C6 C7 179.80(15)
V1 N1 C6 C7 -5.18(18)
C4 C5 C6 N1 0.0(3)
C4 C5 C6 C7 179.04(17)
V1 O3 C7 O4 -174.63(14)
V1 O3 C7 C6 6.0(2)
N1 C6 C7 O4 -179.60(17)
C5 C6 C7 O4 1.3(3)
N1 C6 C7 O3 -0.2(2)
C5 C6 C7 O3 -179.26(17)
C12 N2 C8 C9 0.2(3)
N2 C8 C9 C10 0.6(3)
C8 C9 C10 N3 178.82(17)
C8 C9 C10 C11 -0.9(3)
N3 C10 C11 C12 -179.18(18)
C9 C10 C11 C12 0.6(3)
C8 N2 C12 C11 -0.6(3)
C10 C11 C12 N2 0.2(3)
